data_7202312
loop_
_publ_author_name
'Lemmerer, Andreas'
'Bourne, Susan A.'
'Fernandes, Manuel A.'

_publ_section_title
;
 Structural and melting point characterisation of six chiral ammonium
 naphthalene carboxylate salts
;
_journal_issue 11
_journal_name_full CrystEngComm
_journal_page_first 1605
_journal_paper_doi 10.1039/b810068c
_journal_volume 10
_journal_year 2008
_chemical_absolute_configuration rm
_chemical_formula_moiety 'C12 H6 O4, 2(C8 H12 N)'
_chemical_formula_sum 'C28 H30 N2 O4'
_chemical_formula_weight 458.54
_chemical_name_common 'bis((S)1-phenylethylammonium) 2,6-naphthalenedicarboxylate'
_chemical_name_systematic
;
bis((S)1-phenylethylammonium) 2,6-naphthalenedicarboxylate
;
_space_group_IT_number 4
_symmetry_cell_setting monoclinic
_symmetry_space_group_name_Hall 'P 2yb'
_symmetry_space_group_name_H-M 'P 1 21 1'
_atom_sites_solution_hydrogens geom
_atom_sites_solution_primary direct
_atom_sites_solution_secondary difmap
_audit_conform_dict_location ftp://ftp.iucr.org/pub/cif_core.dic
_audit_conform_dict_name cif_core.dic
_audit_conform_dict_version 2.3
_audit_creation_date 2008-07-28T18:48:28-00:00
_audit_creation_method 'WinGX routine CIF_UPDATE'
_cell_angle_alpha 90
_cell_angle_beta 96.025(7)
_cell_angle_gamma 90
_cell_formula_units_Z 2
_cell_length_a 9.6656(12)
_cell_length_b 6.3707(9)
_cell_length_c 19.708(2)
_cell_measurement_reflns_used 15524
_cell_measurement_temperature 173(2)
_cell_measurement_theta_max 27.1
_cell_measurement_theta_min 0.81
_cell_volume 1206.8(3)
_computing_cell_refinement 'DENZO-SMN (Otwinowski & Minor, 1997)'
_computing_data_collection 'COLLECT (Nonius, 2000)'
_computing_data_reduction DENZO-SMN
_computing_molecular_graphics
;
Ortep-3 for Windows (Farrugia, 1997) and DIAMOND (Brandenburg, 1999)
;
_computing_publication_material
;
WinGX publication routines (Farrugia, 1999) and PLATON (Spek, 2002)
;
_computing_structure_refinement 'SHELXL-97 (Sheldrick, 1997)'
_computing_structure_solution 'SHELXS-97 (Sheldrick, 1997)'
_diffrn_ambient_temperature 173(2)
_diffrn_measured_fraction_theta_full 0.993
_diffrn_measured_fraction_theta_max 0.993
_diffrn_measurement_device_type 'Nonius KappaCCD area-detector'
_diffrn_measurement_method '1.5\% \w and \p scans'
_diffrn_radiation_monochromator graphite
_diffrn_radiation_type MoK\a
_diffrn_radiation_wavelength 0.71073
_diffrn_reflns_av_R_equivalents 0.1662
_diffrn_reflns_av_unetI/netI 0.1065
_diffrn_reflns_limit_h_max 11
_diffrn_reflns_limit_h_min -11
_diffrn_reflns_limit_k_max 7
_diffrn_reflns_limit_k_min -7
_diffrn_reflns_limit_l_max 23
_diffrn_reflns_limit_l_min -23
_diffrn_reflns_number 21242
_diffrn_reflns_theta_full 25.5
_diffrn_reflns_theta_max 25.5
_diffrn_reflns_theta_min 2.12
_diffrn_standards_number 0
_exptl_absorpt_coefficient_mu 0.085
_exptl_absorpt_correction_T_max 0.996
_exptl_absorpt_correction_T_min 0.943
_exptl_absorpt_correction_type integration
_exptl_absorpt_process_details 'Bruker XPREP (Bruker, 1999)'
_exptl_crystal_colour colourless
_exptl_crystal_density_diffrn 1.262
_exptl_crystal_density_method 'not measured'
_exptl_crystal_description needle
_exptl_crystal_F_000 488
_exptl_crystal_size_max 0.27
_exptl_crystal_size_mid 0.07
_exptl_crystal_size_min 0.04
_refine_diff_density_max 0.214
_refine_diff_density_min -0.228
_refine_diff_density_rms 0.05
_refine_ls_extinction_method none
_refine_ls_goodness_of_fit_ref 1.045
_refine_ls_hydrogen_treatment mixed
_refine_ls_matrix_type full
_refine_ls_number_parameters 327
_refine_ls_number_reflns 2441
_refine_ls_number_restraints 1
_refine_ls_restrained_S_all 1.045
_refine_ls_R_factor_all 0.1241
_refine_ls_R_factor_gt 0.0579
_refine_ls_shift/su_max 0.001
_refine_ls_shift/su_mean 0
_refine_ls_structure_factor_coef Fsqd
_refine_ls_weighting_details 'calc w=1/[\s^2^(Fo^2^)+(0.0000P)^2^+0.4221P] where P=(Fo^2^+2Fc^2^)/3'
_refine_ls_weighting_scheme calc
_refine_ls_wR_factor_gt 0.0942
_refine_ls_wR_factor_ref 0.1167
_reflns_number_gt 1497
_reflns_number_total 2441
_reflns_threshold_expression >2sigma(I)
_cod_data_source_file b810068c.txt
_cod_data_source_block 5
_cod_depositor_comments
;
The following automatic conversions were performed:
'_symmetry_cell_setting' value 'Monoclinic' changed to 'monoclinic'
according to '/home/saulius/struct/CIF-dictionaries/cif_core.dic'
dictionary named 'cif_core.dic' version 2.4.1 from 2010-06-29.

Automatic conversion script
Id: cif_fix_enum 1527 2010-12-29 10:47:43Z saulius 
;
_cod_original_sg_symbol_H-M P2(1)
_cod_database_code 7202312

loop_
_symmetry_equiv_pos_as_xyz
'x, y, z'
'-x, y+1/2, -z'

loop_
_atom_site_label
_atom_site_type_symbol
_atom_site_fract_x
_atom_site_fract_y
_atom_site_fract_z
_atom_site_U_iso_or_equiv
_atom_site_adp_type
_atom_site_occupancy
_atom_site_symmetry_multiplicity
_atom_site_calc_flag
_atom_site_refinement_flags
_atom_site_disorder_assembly
_atom_site_disorder_group
C1 C 0.9300(5) 0.4137(8) 0.1832(2) 0.0280(13) Uani 1 1 d . . .
H1 H 0.9468 0.2744 0.1689 0.034 Uiso 1 1 calc R . .
C2 C 0.8202(5) 0.5243(9) 0.1512(2) 0.0271(13) Uani 1 1 d . . .
C3 C 0.7966(5) 0.7345(9) 0.1716(2) 0.0320(13) Uani 1 1 d . . .
H3 H 0.7225 0.8134 0.1486 0.038 Uiso 1 1 calc R . .
C4 C 0.8792(5) 0.8228(9) 0.2237(2) 0.0326(14) Uani 1 1 d . . .
H4 H 0.8616 0.963 0.2368 0.039 Uiso 1 1 calc R . .
C4A C 0.9910(4) 0.7111(8) 0.2590(2) 0.0272(12) Uani 1 1 d . . .
C5 C 1.0782(5) 0.7995(8) 0.3138(2) 0.0308(14) Uani 1 1 d . . .
H5 H 1.0619 0.9391 0.3278 0.037 Uiso 1 1 calc R . .
C6 C 1.1867(5) 0.6866(9) 0.3473(2) 0.0308(13) Uani 1 1 d . . .
C7 C 1.2140(5) 0.4842(10) 0.3250(3) 0.0345(14) Uani 1 1 d . . .
H7 H 1.2904 0.408 0.3471 0.041 Uiso 1 1 calc R . .
C8 C 1.1326(5) 0.3933(8) 0.2718(2) 0.0331(14) Uani 1 1 d . . .
H8 H 1.1527 0.2547 0.2579 0.04 Uiso 1 1 calc R . .
C8A C 1.0186(5) 0.5039(9) 0.2372(2) 0.0265(13) Uani 1 1 d . . .
C9 C 0.7199(5) 0.4191(9) 0.0970(3) 0.0288(14) Uani 1 1 d . . .
C9A C 1.2772(6) 0.7924(10) 0.4038(3) 0.0361(16) Uani 1 1 d . . .
O1 O 0.6298(3) 0.5318(6) 0.06383(16) 0.0366(10) Uani 1 1 d . . .
O2 O 0.7305(3) 0.2242(6) 0.09068(18) 0.0438(10) Uani 1 1 d . . .
O3 O 1.3660(3) 0.6798(6) 0.43947(16) 0.0386(10) Uani 1 1 d . . .
O4 O 1.2628(4) 0.9840(7) 0.4133(2) 0.0602(13) Uani 1 1 d . . .
C10 C 0.7132(4) 0.7201(8) -0.0974(2) 0.0312(11) Uani 1 1 d . . .
C11 C 0.8180(5) 0.5740(8) -0.0959(2) 0.0401(13) Uani 1 1 d . . .
H11 H 0.9 0.5935 -0.0655 0.048 Uiso 1 1 calc R . .
C12 C 0.8063(6) 0.3976(9) -0.1381(3) 0.0416(15) Uani 1 1 d . . .
H12 H 0.8803 0.299 -0.1365 0.05 Uiso 1 1 calc R . .
C13 C 0.6888(6) 0.3671(11) -0.1814(3) 0.0540(18) Uani 1 1 d . . .
H13 H 0.681 0.2481 -0.2107 0.065 Uiso 1 1 calc R . .
C14 C 0.5819(5) 0.5087(10) -0.1827(3) 0.0558(16) Uani 1 1 d . . .
H14 H 0.4988 0.4855 -0.212 0.067 Uiso 1 1 calc R . .
C15 C 0.5945(5) 0.6890(9) -0.1409(2) 0.0455(13) Uani 1 1 d . . .
H15 H 0.5211 0.7886 -0.1428 0.055 Uiso 1 1 calc R . .
C16 C 0.7263(5) 0.9187(8) -0.0543(2) 0.0320(13) Uani 1 1 d . . .
H16 H 0.702 1.0406 -0.0853 0.038 Uiso 1 1 calc R . .
C17 C 0.8710(5) 0.9560(10) -0.0190(3) 0.0485(16) Uani 1 1 d . . .
H17A H 0.8758 1.0964 0.0014 0.073 Uiso 1 1 calc R . .
H17B H 0.9391 0.9452 -0.0524 0.073 Uiso 1 1 calc R . .
H17C H 0.8918 0.8504 0.0168 0.073 Uiso 1 1 calc R . .
N1 N 0.6264(5) 0.9174(7) -0.0008(2) 0.0289(11) Uani 1 1 d . . .
H1A H 0.638(5) 0.783(8) 0.025(2) 0.043 Uiso 1 1 d . . .
H1B H 0.520(5) 0.927(8) -0.024(2) 0.043 Uiso 1 1 d . . .
H1C H 0.649(5) 1.019(9) 0.031(2) 0.043 Uiso 1 1 d . . .
C18 C 1.2906(5) 1.1507(8) 0.6033(2) 0.0396(13) Uani 1 1 d . . .
C19 C 1.2041(5) 0.9761(9) 0.5956(3) 0.0489(14) Uani 1 1 d . . .
H19 H 1.1372 0.965 0.5569 0.059 Uiso 1 1 calc R . .
C20 C 1.2151(6) 0.8176(11) 0.6444(3) 0.0577(19) Uani 1 1 d . . .
H20 H 1.154 0.7006 0.6395 0.069 Uiso 1 1 calc R . .
C21 C 1.3127(6) 0.8292(11) 0.6991(3) 0.0500(17) Uani 1 1 d . . .
H21 H 1.3204 0.7195 0.7319 0.06 Uiso 1 1 calc R . .
C22 C 1.4002(6) 0.9987(12) 0.7070(3) 0.0628(18) Uani 1 1 d . . .
H22 H 1.4689 1.0059 0.7451 0.075 Uiso 1 1 calc R . .
C23 C 1.3883(5) 1.1598(10) 0.6594(2) 0.0502(15) Uani 1 1 d . . .
H23 H 1.4484 1.2778 0.6655 0.06 Uiso 1 1 calc R . .
C24 C 1.2802(5) 1.3288(9) 0.5520(3) 0.0360(14) Uani 1 1 d . . .
H24 H 1.3138 1.4595 0.5766 0.043 Uiso 1 1 calc R . .
C25 C 1.1348(5) 1.3722(9) 0.5174(3) 0.0511(16) Uani 1 1 d . . .
H25A H 1.135 1.5044 0.492 0.077 Uiso 1 1 calc R . .
H25B H 1.0694 1.3826 0.552 0.077 Uiso 1 1 calc R . .
H25C H 1.1063 1.2574 0.4859 0.077 Uiso 1 1 calc R . .
N2 N 1.3750(5) 1.2858(8) 0.4981(2) 0.0301(12) Uani 1 1 d . . .
H2A H 1.356(5) 1.144(9) 0.465(2) 0.045 Uiso 1 1 d . . .
H2B H 1.482(5) 1.251(8) 0.523(2) 0.045 Uiso 1 1 d . . .
H2C H 1.372(5) 1.392(8) 0.469(3) 0.045 Uiso 1 1 d . . .

loop_
_atom_site_aniso_label
_atom_site_aniso_U_11
_atom_site_aniso_U_22
_atom_site_aniso_U_33
_atom_site_aniso_U_23
_atom_site_aniso_U_13
_atom_site_aniso_U_12
C1 0.027(3) 0.024(3) 0.034(3) -0.001(3) 0.002(2) 0.001(2)
C2 0.025(3) 0.028(4) 0.029(3) -0.001(3) 0.005(2) -0.007(3)
C3 0.033(3) 0.023(4) 0.038(3) -0.003(3) -0.006(2) 0.004(3)
C4 0.039(3) 0.023(4) 0.035(3) -0.007(3) -0.001(3) 0.003(3)
C4A 0.032(3) 0.018(3) 0.031(3) 0.001(3) 0.000(2) -0.003(3)
C5 0.042(3) 0.019(3) 0.030(3) -0.006(2) -0.001(3) -0.002(3)
C6 0.036(3) 0.025(4) 0.030(3) 0.001(3) -0.001(2) 0.004(3)
C7 0.032(3) 0.032(4) 0.037(3) 0.001(3) -0.005(2) 0.002(3)
C8 0.039(3) 0.020(3) 0.038(3) -0.001(3) -0.006(3) 0.007(2)
C8A 0.030(3) 0.022(4) 0.028(3) 0.001(3) 0.004(2) -0.001(3)
C9 0.023(3) 0.028(4) 0.035(3) -0.003(3) 0.003(2) 0.000(3)
C9A 0.044(3) 0.034(4) 0.028(3) 0.000(3) -0.006(3) -0.006(3)
O1 0.035(2) 0.032(3) 0.040(2) 0.004(2) -0.0116(17) -0.0030(19)
O2 0.049(2) 0.028(3) 0.050(2) -0.012(2) -0.0128(18) 0.000(2)
O3 0.037(2) 0.035(3) 0.041(2) 0.001(2) -0.0097(18) 0.000(2)
O4 0.082(3) 0.027(3) 0.063(3) -0.011(2) -0.033(2) 0.008(2)
C10 0.026(2) 0.031(3) 0.037(3) 0.003(2) 0.001(2) -0.003(2)
C11 0.033(3) 0.041(4) 0.044(3) 0.002(3) -0.003(2) 0.003(3)
C12 0.054(4) 0.023(4) 0.049(3) -0.003(3) 0.010(3) 0.009(3)
C13 0.060(4) 0.055(5) 0.050(4) -0.004(3) 0.018(3) -0.002(4)
C14 0.040(3) 0.069(5) 0.056(4) -0.022(3) -0.008(3) -0.005(3)
C15 0.038(3) 0.044(4) 0.053(3) -0.012(3) 0.000(2) 0.006(3)
C16 0.032(3) 0.023(3) 0.041(3) -0.009(3) 0.005(2) -0.009(2)
C17 0.033(3) 0.048(4) 0.065(4) -0.019(3) 0.010(3) -0.009(3)
N1 0.032(2) 0.022(3) 0.032(2) -0.004(2) -0.002(2) -0.002(2)
C18 0.043(3) 0.034(4) 0.042(3) -0.002(3) 0.008(3) 0.004(3)
C19 0.059(3) 0.039(4) 0.048(3) -0.007(3) 0.001(3) -0.003(3)
C20 0.061(4) 0.044(5) 0.070(5) 0.004(4) 0.017(4) -0.004(3)
C21 0.056(4) 0.045(4) 0.052(4) 0.013(3) 0.020(3) 0.001(3)
C22 0.059(4) 0.084(5) 0.044(3) 0.017(4) -0.002(3) -0.010(4)
C23 0.047(3) 0.060(4) 0.043(3) 0.004(3) 0.004(3) -0.006(3)
C24 0.038(3) 0.030(3) 0.039(3) 0.003(3) 0.001(3) 0.003(3)
C25 0.042(3) 0.043(4) 0.068(4) 0.005(3) 0.007(3) 0.010(3)
N2 0.037(3) 0.023(3) 0.029(2) 0.000(2) -0.002(2) 0.004(2)

loop_
_atom_type_symbol
_atom_type_description
_atom_type_scat_dispersion_real
_atom_type_scat_dispersion_imag
_atom_type_scat_source
C C 0.0033 0 'International Tables Vol C Tables 4.2.6.8 and 6.1.1.4'
H H 0 0 'International Tables Vol C Tables 4.2.6.8 and 6.1.1.4'
N N 0.0061 0 'International Tables Vol C Tables 4.2.6.8 and 6.1.1.4'
O O 0.0106 0 'International Tables Vol C Tables 4.2.6.8 and 6.1.1.4'

loop_
_exptl_crystal_face_index_h
_exptl_crystal_face_index_k
_exptl_crystal_face_index_l
_exptl_crystal_face_perp_dist
0 0 -1 0.061
0 0 1 0.017
0 -1 0 0.156
0 1 0 0.116
1 0 0 0.02
-1 0 0 0.02

loop_
_geom_angle_atom_site_label_1
_geom_angle_atom_site_label_2
_geom_angle_atom_site_label_3
_geom_angle
_geom_angle_site_symmetry_1
_geom_angle_site_symmetry_3
_geom_angle_publ_flag
C2 C1 C8A 121.0(5) . . ?
C2 C1 H1 119.5 . . ?
C8A C1 H1 119.5 . . ?
C1 C2 C3 119.5(5) . . ?
C1 C2 C9 120.2(5) . . ?
C3 C2 C9 120.3(5) . . ?
C4 C3 C2 120.4(5) . . ?
C4 C3 H3 119.8 . . ?
C2 C3 H3 119.8 . . ?
C3 C4 C4A 121.6(5) . . ?
C3 C4 H4 119.2 . . ?
C4A C4 H4 119.2 . . ?
C4 C4A C5 122.6(5) . . ?
C4 C4A C8A 118.4(4) . . ?
C5 C4A C8A 119.0(4) . . ?
C6 C5 C4A 121.3(5) . . ?
C6 C5 H5 119.4 . . ?
C4A C5 H5 119.4 . . ?
C5 C6 C7 119.3(5) . . ?
C5 C6 C9A 118.3(5) . . ?
C7 C6 C9A 122.3(5) . . ?
C8 C7 C6 121.2(5) . . ?
C8 C7 H7 119.4 . . ?
C6 C7 H7 119.4 . . ?
C7 C8 C8A 120.8(5) . . ?
C7 C8 H8 119.6 . . ?
C8A C8 H8 119.6 . . ?
C1 C8A C8 122.5(5) . . ?
C1 C8A C4A 119.1(4) . . ?
C8 C8A C4A 118.4(4) . . ?
O2 C9 O1 125.0(5) . . ?
O2 C9 C2 117.0(5) . . ?
O1 C9 C2 118.0(5) . . ?
O4 C9A O3 123.3(5) . . ?
O4 C9A C6 119.1(5) . . ?
O3 C9A C6 117.6(5) . . ?
C15 C10 C11 118.9(5) . . ?
C15 C10 C16 118.9(4) . . ?
C11 C10 C16 122.2(4) . . ?
C10 C11 C12 121.3(5) . . ?
C10 C11 H11 119.4 . . ?
C12 C11 H11 119.4 . . ?
C13 C12 C11 119.9(5) . . ?
C13 C12 H12 120 . . ?
C11 C12 H12 120 . . ?
C12 C13 C14 119.7(6) . . ?
C12 C13 H13 120.2 . . ?
C14 C13 H13 120.2 . . ?
C13 C14 C15 120.4(5) . . ?
C13 C14 H14 119.8 . . ?
C15 C14 H14 119.8 . . ?
C10 C15 C14 119.8(5) . . ?
C10 C15 H15 120.1 . . ?
C14 C15 H15 120.1 . . ?
N1 C16 C17 108.0(4) . . ?
N1 C16 C10 111.4(4) . . ?
C17 C16 C10 113.9(4) . . ?
N1 C16 H16 107.8 . . ?
C17 C16 H16 107.8 . . ?
C10 C16 H16 107.8 . . ?
C16 C17 H17A 109.5 . . ?
C16 C17 H17B 109.5 . . ?
H17A C17 H17B 109.5 . . ?
C16 C17 H17C 109.5 . . ?
H17A C17 H17C 109.5 . . ?
H17B C17 H17C 109.5 . . ?
C16 N1 H1A 109(3) . . ?
C16 N1 H1B 110(2) . . ?
H1A N1 H1B 109(4) . . ?
C16 N1 H1C 111(3) . . ?
H1A N1 H1C 104(4) . . ?
H1B N1 H1C 114(4) . . ?
C23 C18 C19 118.4(5) . . ?
C23 C18 C24 119.7(5) . . ?
C19 C18 C24 121.9(5) . . ?
C18 C19 C20 120.2(5) . . ?
C18 C19 H19 119.9 . . ?
C20 C19 H19 119.9 . . ?
C21 C20 C19 120.4(6) . . ?
C21 C20 H20 119.8 . . ?
C19 C20 H20 119.8 . . ?
C20 C21 C22 120.1(6) . . ?
C20 C21 H21 119.9 . . ?
C22 C21 H21 119.9 . . ?
C21 C22 C23 120.0(5) . . ?
C21 C22 H22 120 . . ?
C23 C22 H22 120 . . ?
C18 C23 C22 120.8(5) . . ?
C18 C23 H23 119.6 . . ?
C22 C23 H23 119.6 . . ?
N2 C24 C18 109.4(4) . . ?
N2 C24 C25 108.7(4) . . ?
C18 C24 C25 115.4(5) . . ?
N2 C24 H24 107.7 . . ?
C18 C24 H24 107.7 . . ?
C25 C24 H24 107.7 . . ?
C24 C25 H25A 109.5 . . ?
C24 C25 H25B 109.5 . . ?
H25A C25 H25B 109.5 . . ?
C24 C25 H25C 109.5 . . ?
H25A C25 H25C 109.5 . . ?
H25B C25 H25C 109.5 . . ?
C24 N2 H2A 119(2) . . ?
C24 N2 H2B 109(2) . . ?
H2A N2 H2B 101(3) . . ?
C24 N2 H2C 110(3) . . ?
H2A N2 H2C 103(4) . . ?
H2B N2 H2C 113(4) . . ?

loop_
_geom_bond_atom_site_label_1
_geom_bond_atom_site_label_2
_geom_bond_distance
_geom_bond_site_symmetry_2
_geom_bond_publ_flag
C1 C2 1.371(6) . ?
C1 C8A 1.416(6) . ?
C1 H1 0.95 . ?
C2 C3 1.424(8) . ?
C2 C9 1.520(6) . ?
C3 C4 1.354(7) . ?
C3 H3 0.95 . ?
C4 C4A 1.415(6) . ?
C4 H4 0.95 . ?
C4A C5 1.415(6) . ?
C4A C8A 1.422(5) . ?
C5 C6 1.381(6) . ?
C5 H5 0.95 . ?
C6 C7 1.396(8) . ?
C6 C9A 1.501(7) . ?
C7 C8 1.371(7) . ?
C7 H7 0.95 . ?
C8 C8A 1.421(6) . ?
C8 H8 0.95 . ?
C9 O2 1.254(7) . ?
C9 O1 1.258(6) . ?
C9A O4 1.245(7) . ?
C9A O3 1.273(6) . ?
C10 C15 1.372(6) . ?
C10 C11 1.373(6) . ?
C10 C16 1.522(7) . ?
C11 C12 1.395(7) . ?
C11 H11 0.95 . ?
C12 C13 1.362(8) . ?
C12 H12 0.95 . ?
C13 C14 1.370(8) . ?
C13 H13 0.95 . ?
C14 C15 1.412(8) . ?
C14 H14 0.95 . ?
C15 H15 0.95 . ?
C16 N1 1.503(6) . ?
C16 C17 1.514(6) . ?
C16 H16 1 . ?
C17 H17A 0.98 . ?
C17 H17B 0.98 . ?
C17 H17C 0.98 . ?
N1 H1A 1.00(5) . ?
N1 H1B 1.08(5) . ?
N1 H1C 0.91(5) . ?
C18 C23 1.377(6) . ?
C18 C19 1.391(7) . ?
C18 C24 1.516(7) . ?
C19 C20 1.391(8) . ?
C19 H19 0.95 . ?
C20 C21 1.357(8) . ?
C20 H20 0.95 . ?
C21 C22 1.370(8) . ?
C21 H21 0.95 . ?
C22 C23 1.387(8) . ?
C22 H22 0.95 . ?
C23 H23 0.95 . ?
C24 N2 1.499(6) . ?
C24 C25 1.522(7) . ?
C24 H24 1 . ?
C25 H25A 0.98 . ?
C25 H25B 0.98 . ?
C25 H25C 0.98 . ?
N2 H2A 1.12(5) . ?
N2 H2B 1.12(5) . ?
N2 H2C 0.89(5) . ?

loop_
_geom_hbond_atom_site_label_D
_geom_hbond_atom_site_label_H
_geom_hbond_atom_site_label_A
_geom_hbond_distance_DH
_geom_hbond_distance_HA
_geom_hbond_distance_DA
_geom_hbond_angle_DHA
_geom_hbond_site_symmetry_A
N1 H1A O1 1.00(5) 1.77(5) 2.766(6) 170(4) .
N1 H1B O1 1.08(5) 1.71(5) 2.749(5) 160(4) 2_655
N1 H1C O2 0.91(5) 1.87(5) 2.776(6) 169(4) 1_565
N2 H2A O4 1.12(5) 1.64(5) 2.699(6) 156(4) .
N2 H2B O3 1.12(5) 1.64(5) 2.756(6) 175(4) 2_856
N2 H2C O3 0.89(5) 1.92(5) 2.760(6) 156(5) 1_565

loop_
_geom_torsion_atom_site_label_1
_geom_torsion_atom_site_label_2
_geom_torsion_atom_site_label_3
_geom_torsion_atom_site_label_4
_geom_torsion
_geom_torsion_site_symmetry_1
_geom_torsion_site_symmetry_2
_geom_torsion_site_symmetry_3
_geom_torsion_site_symmetry_4
_geom_torsion_publ_flag
C8A C1 C2 C3 1.3(7) . . . . ?
C8A C1 C2 C9 -175.4(4) . . . . ?
C1 C2 C3 C4 -2.1(7) . . . . ?
C9 C2 C3 C4 174.6(4) . . . . ?
C2 C3 C4 C4A 0.3(8) . . . . ?
C3 C4 C4A C5 -179.7(5) . . . . ?
C3 C4 C4A C8A 2.1(7) . . . . ?
C4 C4A C5 C6 -179.9(5) . . . . ?
C8A C4A C5 C6 -1.7(7) . . . . ?
C4A C5 C6 C7 2.4(7) . . . . ?
C4A C5 C6 C9A 178.5(4) . . . . ?
C5 C6 C7 C8 -1.9(8) . . . . ?
C9A C6 C7 C8 -177.8(5) . . . . ?
C6 C7 C8 C8A 0.7(8) . . . . ?
C2 C1 C8A C8 179.5(5) . . . . ?
C2 C1 C8A C4A 1.2(6) . . . . ?
C7 C8 C8A C1 -178.3(4) . . . . ?
C7 C8 C8A C4A 0.0(7) . . . . ?
C4 C4A C8A C1 -2.9(5) . . . . ?
C5 C4A C8A C1 178.9(5) . . . . ?
C4 C4A C8A C8 178.8(5) . . . . ?
C5 C4A C8A C8 0.5(6) . . . . ?
C1 C2 C9 O2 10.0(7) . . . . ?
C3 C2 C9 O2 -166.6(5) . . . . ?
C1 C2 C9 O1 -172.5(4) . . . . ?
C3 C2 C9 O1 10.9(7) . . . . ?
C5 C6 C9A O4 -8.5(8) . . . . ?
C7 C6 C9A O4 167.4(5) . . . . ?
C5 C6 C9A O3 171.8(5) . . . . ?
C7 C6 C9A O3 -12.3(8) . . . . ?
C15 C10 C11 C12 0.8(7) . . . . ?
C16 C10 C11 C12 -177.1(5) . . . . ?
C10 C11 C12 C13 -0.5(8) . . . . ?
C11 C12 C13 C14 -0.8(9) . . . . ?
C12 C13 C14 C15 1.9(9) . . . . ?
C11 C10 C15 C14 0.3(7) . . . . ?
C16 C10 C15 C14 178.2(5) . . . . ?
C13 C14 C15 C10 -1.6(8) . . . . ?
C15 C10 C16 N1 68.7(6) . . . . ?
C11 C10 C16 N1 -113.4(5) . . . . ?
C15 C10 C16 C17 -168.8(5) . . . . ?
C11 C10 C16 C17 9.1(7) . . . . ?
C23 C18 C19 C20 1.3(8) . . . . ?
C24 C18 C19 C20 -178.8(5) . . . . ?
C18 C19 C20 C21 -1.7(9) . . . . ?
C19 C20 C21 C22 0.8(9) . . . . ?
C20 C21 C22 C23 0.5(9) . . . . ?
C19 C18 C23 C22 0.0(8) . . . . ?
C24 C18 C23 C22 -179.9(5) . . . . ?
C21 C22 C23 C18 -0.9(9) . . . . ?
C23 C18 C24 N2 89.5(5) . . . . ?
C19 C18 C24 N2 -90.4(6) . . . . ?
C23 C18 C24 C25 -147.6(5) . . . . ?
C19 C18 C24 C25 32.4(7) . . . . ?

loop_
_cod_related_entry_id
_cod_related_entry_database
_cod_related_entry_code
1 ChemSpider 30653643
